data_7240665
loop_
_publ_author_name
'Kornyakov, Ilya V.'
'Tyumentseva, Olga S.'
'Gurzhiy, Vladislav V.'
'Krivovichev, Sergey V.'

_publ_section_title
;
 Dimensional Evolution in Hydrated K+-bearing Uranyl Sulfates: From
 2D-sheet to 3D-framework
;
_journal_name_full CrystEngComm
_journal_paper_doi 10.1039/D0CE00673D
_journal_year 2020
_chemical_formula_moiety '0.25(K8 O84 S12 U8)'
_chemical_formula_sum 'K2 O21 S3 U2'
_chemical_formula_weight 986.44
_space_group_crystal_system orthorhombic
_space_group_IT_number 62
_space_group_name_Hall '-P 2ac 2n'
_space_group_name_H-M_alt 'P n m a'
_atom_sites_solution_primary dual
_audit_creation_date 2019-10-30
_audit_creation_method
;
Olex2 1.2
(compiled 2018.05.29 svn.r3508 for OlexSys, GUI svn.r5506)
;
_audit_update_record
;
2020-04-13 deposited with the CCDC.	2020-06-08 downloaded from the CCDC.
;
_cell_angle_alpha 90
_cell_angle_beta 90
_cell_angle_gamma 90
_cell_formula_units_Z 4
_cell_length_a 11.465(7)
_cell_length_b 12.605(7)
_cell_length_c 12.944(8)
_cell_measurement_reflns_used 2826
_cell_measurement_temperature 296(3)
_cell_measurement_theta_max 31.40
_cell_measurement_theta_min 3.15
_cell_volume 1870.6(19)
_computing_cell_refinement 'SAINT v7.68A (Bruker, 2009)'
_computing_data_reduction 'SAINT v7.68A (Bruker, 2009)'
_computing_molecular_graphics 'Olex2 (Dolomanov et al., 2009)'
_computing_publication_material 'Olex2 (Dolomanov et al., 2009)'
_computing_structure_refinement 'ShelXL (Sheldrick, 2015)'
_computing_structure_solution 'ShelXT (Sheldrick, 2015)'
_diffrn_ambient_temperature 296(3)
_diffrn_measured_fraction_theta_full 0.998
_diffrn_measured_fraction_theta_max 0.998
_diffrn_measurement_device_type 'Bruker APEX-II CCD'
_diffrn_measurement_method '\f and \w scans'
_diffrn_radiation_monochromator graphite
_diffrn_radiation_type MoK\a
_diffrn_radiation_wavelength 0.71073
_diffrn_reflns_av_R_equivalents 0.0532
_diffrn_reflns_av_unetI/netI 0.0358
_diffrn_reflns_Laue_measured_fraction_full 0.998
_diffrn_reflns_Laue_measured_fraction_max 0.998
_diffrn_reflns_limit_h_max 14
_diffrn_reflns_limit_h_min -14
_diffrn_reflns_limit_k_max 16
_diffrn_reflns_limit_k_min -16
_diffrn_reflns_limit_l_max 16
_diffrn_reflns_limit_l_min -15
_diffrn_reflns_number 14744
_diffrn_reflns_point_group_measured_fraction_full 0.998
_diffrn_reflns_point_group_measured_fraction_max 0.998
_diffrn_reflns_theta_full 25.242
_diffrn_reflns_theta_max 27.497
_diffrn_reflns_theta_min 2.255
_diffrn_standards_number 0
_exptl_absorpt_coefficient_mu 18.171
_exptl_absorpt_correction_T_max 0.7467
_exptl_absorpt_correction_T_min 0.6102
_exptl_absorpt_correction_type multi-scan
_exptl_absorpt_process_details
;
SADABS-2008/1 (Bruker,2008) was used for absorption correction.
wR2(int) was 0.1627 before and 0.0572 after correction.
The Ratio of minimum to maximum transmission is 0.8172.
The \l/2 correction factor is 0.0015.
;
_exptl_crystal_colour 'clear yellow'
_exptl_crystal_colour_lustre clear
_exptl_crystal_colour_primary yellow
_exptl_crystal_density_diffrn 3.503
_exptl_crystal_description prism
_exptl_crystal_F_000 1752
_exptl_crystal_size_max 0.21
_exptl_crystal_size_mid 0.11
_exptl_crystal_size_min 0.1
_refine_diff_density_max 1.188
_refine_diff_density_min -1.147
_refine_diff_density_rms 0.211
_refine_ls_extinction_method none
_refine_ls_goodness_of_fit_ref 1.064
_refine_ls_hydrogen_treatment undef
_refine_ls_matrix_type full
_refine_ls_number_parameters 145
_refine_ls_number_reflns 2237
_refine_ls_number_restraints 0
_refine_ls_restrained_S_all 1.064
_refine_ls_R_factor_all 0.0452
_refine_ls_R_factor_gt 0.0291
_refine_ls_shift/su_max 0.002
_refine_ls_shift/su_mean 0.000
_refine_ls_structure_factor_coef Fsqd
_refine_ls_weighting_details 'w=1/[\s^2^(Fo^2^)+(0.0141P)^2^+10.1750P] where P=(Fo^2^+2Fc^2^)/3'
_refine_ls_weighting_scheme calc
_refine_ls_wR_factor_gt 0.0560
_refine_ls_wR_factor_ref 0.0619
_reflns_Friedel_coverage 0.000
_reflns_number_gt 1713
_reflns_number_total 2237
_reflns_threshold_expression 'I > 2\s(I)'
_cod_data_source_file d0ce00673d2.cif
_cod_data_source_block Compound_6
_cod_original_cell_volume 1870.7(19)
_cod_database_code 7240665
_shelxl_version_number 2014/6
_shelx_space_group_comment
;
The symmetry employed for this shelxl refinement is uniquely defined
by the following loop, which should always be used as a source of
symmetry information in preference to the above space-group names.
They are only intended as comments.
;
_shelx_estimated_absorpt_t_max 0.264
_shelx_estimated_absorpt_t_min 0.115
_olex2_refinement_description
;
1. Uiso/Uaniso restraints and constraints
Uanis(O8B) = Uanis(O8A)
Uanis(O7S) = Uanis(O7W)
2. Others
 Fixed Sof: S2(0.5) O7S(0.5) O7W(0.5) O8A(0.5) O8B(0.5)
;
_olex2_submission_special_instructions 'No special instructions were received'

loop_
_space_group_symop_operation_xyz
'x, y, z'
'-x+1/2, -y, z+1/2'
'-x, y+1/2, -z'
'x+1/2, -y+1/2, -z+1/2'
'-x, -y, -z'
'x-1/2, y, -z-1/2'
'x, -y-1/2, z'
'-x-1/2, y-1/2, z-1/2'

loop_
_atom_site_label
_atom_site_type_symbol
_atom_site_fract_x
_atom_site_fract_y
_atom_site_fract_z
_atom_site_U_iso_or_equiv
_atom_site_adp_type
_atom_site_occupancy
_atom_site_site_symmetry_order
_atom_site_calc_flag
_atom_site_refinement_flags_posn
_atom_site_refinement_flags_adp
_atom_site_refinement_flags_occupancy
_atom_site_disorder_assembly
_atom_site_disorder_group
U1 U 0.32657(2) 0.50814(2) 0.82024(2) 0.02291(8) Uani 1 1 d . . . . .
K1 K 0.4596(3) 0.2500 1.0197(3) 0.0635(9) Uani 1 2 d S T P A .
K2 K 0.6720(2) 0.7500 0.4188(2) 0.0533(7) Uani 1 2 d S T P . .
S1 S 0.62992(13) 0.49182(14) 0.90453(11) 0.0234(3) Uani 1 1 d . . . . .
S2 S 0.5262(3) 0.5086(3) 0.5893(2) 0.0278(7) Uani 0.5 1 d . . . . .
O1 O 0.2924(6) 0.6382(4) 0.8555(5) 0.0591(19) Uani 1 1 d . . . . .
O2 O 0.3588(5) 0.3761(4) 0.7869(4) 0.0394(13) Uani 1 1 d . . . . .
O3 O 0.5170(4) 0.5409(4) 0.8805(4) 0.0345(12) Uani 1 1 d . . . . .
O4 O 0.6222(5) 0.3786(4) 0.9081(4) 0.0394(13) Uani 1 1 d . . . . .
O5 O 0.6675(5) 0.5393(4) 1.0031(4) 0.0384(12) Uani 1 1 d . . . . .
O6 O 0.7145(5) 0.5296(5) 0.8275(4) 0.0532(16) Uani 1 1 d . . . . .
O7S O 0.4634(10) 0.5549(11) 0.6790(10) 0.039(2) Uani 0.5 1 d . . . A 2
O7W O 0.4232(10) 0.6048(11) 0.6885(10) 0.039(2) Uani 0.5 1 d . . . A 1
O8A O 0.5580(11) 0.5954(10) 0.5233(10) 0.045(2) Uani 0.5 1 d . . . A 1
O8B O 0.5462(11) 0.5695(10) 0.4654(10) 0.045(2) Uani 0.5 1 d . . . A 2
O9 O 0.6356(4) 0.4514(5) 0.6324(4) 0.0423(14) Uani 1 1 d . . . . .
O10W O 0.5646(8) 0.2500 0.6896(8) 0.060(3) Uani 1 2 d S T P . .
O11W O 0.1959(11) 0.2500 1.0513(11) 0.107(4) Uani 1 2 d S T P . .
O12W O 0.5791(7) 0.7500 0.7545(8) 0.053(2) Uani 1 2 d S T P . .

loop_
_atom_site_aniso_label
_atom_site_aniso_U_11
_atom_site_aniso_U_22
_atom_site_aniso_U_33
_atom_site_aniso_U_23
_atom_site_aniso_U_13
_atom_site_aniso_U_12
U1 0.02273(13) 0.02358(13) 0.02242(13) 0.00008(10) -0.01057(10) -0.00048(10)
K1 0.082(2) 0.0328(14) 0.076(2) 0.000 0.0323(18) 0.000
K2 0.0370(15) 0.0466(15) 0.076(2) 0.000 0.0134(15) 0.000
S1 0.0176(7) 0.0370(9) 0.0158(7) -0.0021(7) 0.0030(6) -0.0021(7)
S2 0.0249(16) 0.044(2) 0.0145(14) 0.0041(15) 0.0012(12) 0.0034(16)
O1 0.067(4) 0.027(3) 0.084(5) -0.005(3) -0.046(4) 0.012(3)
O2 0.042(3) 0.032(3) 0.044(3) -0.015(2) 0.000(3) 0.005(2)
O3 0.018(2) 0.041(3) 0.045(3) -0.007(2) -0.009(2) -0.001(2)
O4 0.046(3) 0.031(3) 0.041(3) -0.007(2) -0.001(3) -0.001(2)
O5 0.048(3) 0.046(3) 0.021(3) -0.001(2) -0.010(2) -0.012(3)
O6 0.042(3) 0.075(4) 0.042(3) -0.010(3) 0.028(3) -0.011(3)
O7S 0.022(6) 0.071(9) 0.026(4) 0.007(6) 0.001(4) -0.002(4)
O7W 0.022(6) 0.071(9) 0.026(4) 0.007(6) 0.001(4) -0.002(4)
O8A 0.047(5) 0.047(6) 0.041(7) -0.006(5) 0.004(6) 0.002(4)
O8B 0.047(5) 0.047(6) 0.041(7) -0.006(5) 0.004(6) 0.002(4)
O9 0.023(3) 0.059(4) 0.046(3) 0.015(3) 0.001(2) -0.007(2)
O10W 0.055(6) 0.058(6) 0.067(7) 0.000 0.008(5) 0.000
O11W 0.111(11) 0.076(8) 0.135(12) 0.000 0.037(9) 0.000
O12W 0.047(5) 0.035(4) 0.076(7) 0.000 0.013(5) 0.000

loop_
_atom_type_symbol
_atom_type_description
_atom_type_scat_dispersion_real
_atom_type_scat_dispersion_imag
_atom_type_scat_source
K K 0.2009 0.2494 'International Tables Vol C Tables 4.2.6.8 and 6.1.1.4'
O O 0.0106 0.0060 'International Tables Vol C Tables 4.2.6.8 and 6.1.1.4'
S S 0.1246 0.1234 'International Tables Vol C Tables 4.2.6.8 and 6.1.1.4'
U U -9.6767 9.6646 'International Tables Vol C Tables 4.2.6.8 and 6.1.1.4'

loop_
_geom_angle_atom_site_label_1
_geom_angle_atom_site_label_2
_geom_angle_atom_site_label_3
_geom_angle
_geom_angle_site_symmetry_1
_geom_angle_site_symmetry_3
_geom_angle_publ_flag
K1 U1 K1 92.43(4) . 5_667 ?
O1 U1 K1 128.0(2) . . ?
O1 U1 K1 49.87(19) . 5_667 ?
O1 U1 O2 178.7(3) . . ?
O1 U1 O3 87.5(2) . . ?
O1 U1 O5 89.5(3) . 5_667 ?
O1 U1 O6 88.9(3) . 6_557 ?
O1 U1 O7S 96.4(4) . . ?
O1 U1 O7W 79.1(4) . . ?
O1 U1 O9 90.5(3) . 6_557 ?
O2 U1 K1 130.56(18) . 5_667 ?
O2 U1 K1 51.32(18) . . ?
O2 U1 O3 93.0(2) . . ?
O2 U1 O5 89.5(2) . 5_667 ?
O2 U1 O6 91.4(2) . 6_557 ?
O2 U1 O7S 84.9(4) . . ?
O2 U1 O7W 102.2(4) . . ?
O2 U1 O9 88.4(2) . 6_557 ?
O3 U1 K1 37.89(13) . 5_667 ?
O3 U1 K1 67.43(14) . . ?
O3 U1 O5 72.39(18) . 5_667 ?
O3 U1 O7S 67.4(3) . . ?
O3 U1 O7W 73.4(3) . . ?
O3 U1 O9 145.0(2) . 6_557 ?
O5 U1 K1 72.88(13) 5_667 5_667 ?
O5 U1 K1 40.51(14) 5_667 . ?
O5 U1 O7S 139.0(3) 5_667 . ?
O5 U1 O7W 144.3(3) 5_667 . ?
O5 U1 O9 72.66(19) 5_667 6_557 ?
O6 U1 K1 139.27(16) 6_557 . ?
O6 U1 K1 127.74(16) 6_557 5_667 ?
O6 U1 O3 140.0(2) 6_557 . ?
O6 U1 O5 147.4(2) 6_557 5_667 ?
O6 U1 O7S 73.4(3) 6_557 . ?
O6 U1 O7W 66.8(4) 6_557 . ?
O6 U1 O9 74.8(2) 6_557 6_557 ?
O7S U1 K1 80.3(3) . 5_667 ?
O7S U1 K1 112.8(3) . . ?
O7W U1 K1 129.5(3) . . ?
O7W U1 K1 74.0(3) . 5_667 ?
O7W U1 O9 140.2(3) . 6_557 ?
O9 U1 K1 86.90(15) 6_557 . ?
O9 U1 K1 126.52(14) 6_557 5_667 ?
O9 U1 O7S 147.3(3) 6_557 . ?
K2 K1 U1 99.02(6) 2_665 . ?
S1 K1 U1 52.23(5) 5_667 . ?
S1 K1 U1 137.36(10) 3_647 . ?
S1 K1 K2 110.96(6) 5_667 2_665 ?
S1 K1 K2 110.96(6) 3_647 2_665 ?
S1 K1 S1 132.87(11) 5_667 3_647 ?
O3 K1 U1 68.27(11) 5_667 . ?
O3 K1 U1 160.87(14) 3_647 . ?
O3 K1 K2 92.43(12) 3_647 2_665 ?
O3 K1 K2 92.43(12) 5_667 2_665 ?
O3 K1 S1 23.89(10) 3_647 3_647 ?
O3 K1 S1 136.45(15) 5_667 3_647 ?
O3 K1 S1 23.89(10) 5_667 5_667 ?
O3 K1 S1 136.45(15) 3_647 5_667 ?
O3 K1 O3 126.8(2) 5_667 3_647 ?
O3 K1 O5 46.05(13) 5_667 5_667 ?
O3 K1 O5 150.05(18) 5_667 3_647 ?
O3 K1 O5 150.05(18) 3_647 5_667 ?
O3 K1 O5 46.05(13) 3_647 3_647 ?
O3 K1 O11W 91.81(17) 5_667 . ?
O3 K1 O11W 91.81(17) 3_647 . ?
O3 K1 O12W 65.18(12) 3_647 5_667 ?
O3 K1 O12W 65.18(12) 5_667 5_667 ?
O4 K1 U1 60.90(12) . . ?
O4 K1 U1 110.27(14) 7_565 . ?
O4 K1 K2 39.49(12) 7_565 2_665 ?
O4 K1 K2 39.49(12) . 2_665 ?
O4 K1 S1 78.97(11) 7_565 3_647 ?
O4 K1 S1 78.97(11) . 5_667 ?
O4 K1 S1 147.86(13) . 3_647 ?
O4 K1 S1 147.86(13) 7_565 5_667 ?
O4 K1 O3 131.92(18) . 3_647 ?
O4 K1 O3 131.92(18) 7_565 5_667 ?
O4 K1 O3 69.85(15) . 5_667 ?
O4 K1 O3 69.85(15) 7_565 3_647 ?
O4 K1 O4 69.0(2) 7_565 . ?
O4 K1 O5 139.20(17) 7_565 5_667 ?
O4 K1 O5 139.20(17) . 3_647 ?
O4 K1 O5 76.63(15) . 5_667 ?
O4 K1 O5 76.63(15) 7_565 3_647 ?
O4 K1 O11W 135.5(2) 7_565 . ?
O4 K1 O11W 135.5(2) . . ?
O4 K1 O12W 126.63(19) 7_565 5_667 ?
O4 K1 O12W 126.63(19) . 5_667 ?
O5 K1 U1 30.31(10) 5_667 . ?
O5 K1 U1 114.84(14) 3_647 . ?
O5 K1 K2 115.38(12) 5_667 2_665 ?
O5 K1 K2 115.38(12) 3_647 2_665 ?
O5 K1 S1 24.30(9) 3_647 3_647 ?
O5 K1 S1 133.50(15) 3_647 5_667 ?
O5 K1 S1 133.50(15) 5_667 3_647 ?
O5 K1 S1 24.30(9) 5_667 5_667 ?
O5 K1 O5 121.5(2) 3_647 5_667 ?
O5 K1 O11W 62.53(13) 3_647 . ?
O5 K1 O11W 62.53(13) 5_667 . ?
O11W K1 U1 74.73(19) . . ?
O11W K1 K2 170.5(3) . 2_665 ?
O11W K1 S1 71.13(9) . 5_667 ?
O11W K1 S1 71.13(9) . 3_647 ?
O12W K1 U1 121.69(10) 5_667 . ?
O12W K1 K2 115.8(2) 5_667 2_665 ?
O12W K1 S1 71.55(7) 5_667 3_647 ?
O12W K1 S1 71.55(7) 5_667 5_667 ?
O12W K1 O5 91.39(14) 5_667 3_647 ?
O12W K1 O5 91.39(14) 5_667 5_667 ?
O12W K1 O11W 73.7(3) 5_667 . ?
U1 K2 U1 92.88(8) 5_666 3_656 ?
K1 K2 U1 101.54(6) 2_664 5_666 ?
K1 K2 U1 101.54(6) 2_664 3_656 ?
O2 K2 U1 16.95(10) 5_666 5_666 ?
O2 K2 U1 77.39(12) 5_666 3_656 ?
O2 K2 U1 16.95(10) 3_656 3_656 ?
O2 K2 U1 77.39(12) 3_656 5_666 ?
O2 K2 K1 111.11(12) 3_656 2_664 ?
O2 K2 K1 111.11(12) 5_666 2_664 ?
O2 K2 O2 61.2(2) 5_666 3_656 ?
O4 K2 U1 111.94(13) 2_664 3_656 ?
O4 K2 U1 63.52(12) 2_664 5_666 ?
O4 K2 U1 63.52(12) 8_765 3_656 ?
O4 K2 U1 111.94(13) 8_765 5_666 ?
O4 K2 K1 39.43(12) 8_765 2_664 ?
O4 K2 K1 39.43(12) 2_664 2_664 ?
O4 K2 O2 76.35(16) 8_765 3_656 ?
O4 K2 O2 109.88(17) 2_664 3_656 ?
O4 K2 O2 76.35(16) 2_664 5_666 ?
O4 K2 O2 109.88(17) 8_765 5_666 ?
O4 K2 O4 68.9(2) 8_765 2_664 ?
O4 K2 O10W 135.18(18) 2_664 5_666 ?
O4 K2 O10W 135.18(18) 8_765 5_666 ?
O8A K2 U1 150.1(3) 7_575 5_666 ?
O8A K2 U1 79.9(3) 7_575 3_656 ?
O8A K2 U1 150.1(3) . 3_656 ?
O8A K2 U1 79.9(3) . 5_666 ?
O8A K2 K1 108.3(3) . 2_664 ?
O8A K2 K1 108.3(3) 7_575 2_664 ?
O8A K2 O2 137.6(3) 7_575 5_666 ?
O8A K2 O2 90.3(3) 7_575 3_656 ?
O8A K2 O2 137.6(3) . 3_656 ?
O8A K2 O2 90.3(3) . 5_666 ?
O8A K2 O4 145.9(3) 7_575 2_664 ?
O8A K2 O4 145.9(3) . 8_765 ?
O8A K2 O4 90.8(3) 7_575 8_765 ?
O8A K2 O4 90.8(3) . 2_664 ?
O8A K2 O8A 92.0(5) 7_575 . ?
O8A K2 O10W 78.5(3) 7_575 5_666 ?
O8A K2 O10W 78.5(3) . 5_666 ?
O8B K2 U1 63.6(3) . 5_666 ?
O8B K2 U1 138.6(3) . 3_656 ?
O8B K2 U1 63.6(3) 7_575 3_656 ?
O8B K2 U1 138.6(3) 7_575 5_666 ?
O8B K2 K1 115.8(3) . 2_664 ?
O8B K2 K1 115.8(3) 7_575 2_664 ?
O8B K2 O2 123.2(3) 7_575 5_666 ?
O8B K2 O2 73.0(3) 7_575 3_656 ?
O8B K2 O2 73.0(3) . 5_666 ?
O8B K2 O2 123.2(3) . 3_656 ?
O8B K2 O4 88.5(3) . 2_664 ?
O8B K2 O4 155.0(3) . 8_765 ?
O8B K2 O4 155.1(3) 7_575 2_664 ?
O8B K2 O4 88.5(3) 7_575 8_765 ?
O8B K2 O8B 111.0(5) 7_575 . ?
O8B K2 O10W 68.7(3) . 5_666 ?
O8B K2 O10W 68.7(3) 7_575 5_666 ?
O10W K2 U1 71.74(13) 5_666 3_656 ?
O10W K2 U1 71.74(13) 5_666 5_666 ?
O10W K2 K1 169.8(2) 5_666 2_664 ?
O10W K2 O2 60.51(19) 5_666 3_656 ?
O10W K2 O2 60.51(19) 5_666 5_666 ?
O3 S1 O5 105.7(3) . . ?
O3 S1 O6 107.5(4) . . ?
O4 S1 O3 111.9(3) . . ?
O4 S1 O5 113.3(3) . . ?
O4 S1 O6 112.7(3) . . ?
O6 S1 O5 105.2(3) . . ?
O7S S2 O9 107.0(6) . . ?
O8A S2 O9 111.3(6) . . ?
O8B S2 O7S 111.5(7) 5_666 . ?
O8B S2 O9 108.6(6) 5_666 . ?
U1 O2 K2 131.9(3) . 3_646 ?
U1 O2 K2 131.9(3) . 5_666 ?
K2 O2 K2 0.00(10) 3_646 5_666 ?
U1 O3 K1 112.74(19) . 5_667 ?
S1 O3 U1 144.5(3) . . ?
S1 O3 K1 101.7(2) . 5_667 ?
K1 O4 K2 101.08(18) . 2_665 ?
S1 O4 K1 128.4(3) . . ?
S1 O4 K2 121.0(3) . 2_665 ?
U1 O5 K1 109.2(2) 5_667 5_667 ?
S1 O5 U1 138.0(3) . 5_667 ?
S1 O5 K1 97.5(3) . 5_667 ?
S1 O6 U1 152.4(4) . 6_657 ?
S2 O7S U1 142.1(8) . . ?
S2 O7W U1 113.7(6) . . ?
S2 O8A K2 165.6(8) . . ?
S2 O8A K2 108.2(5) 5_666 . ?
S2 O8A S2 80.0(6) . 5_666 ?
S2 O8B K2 128.0(6) . . ?
S2 O8B K2 137.9(7) 5_666 . ?
S2 O8B S2 94.1(7) 5_666 . ?
S2 O9 U1 134.1(3) . 6_657 ?
K2 O10W K2 0.00(5) 3_646 5_666 ?

loop_
_geom_bond_atom_site_label_1
_geom_bond_atom_site_label_2
_geom_bond_distance
_geom_bond_site_symmetry_2
_geom_bond_publ_flag
U1 K1 4.425(3) . ?
U1 K1 4.427(3) 5_667 ?
U1 O1 1.746(6) . ?
U1 O2 1.758(5) . ?
U1 O3 2.355(5) . ?
U1 O5 2.364(5) 5_667 ?
U1 O6 2.319(5) 6_557 ?
U1 O7S 2.481(13) . ?
U1 O7W 2.371(13) . ?
U1 O9 2.384(5) 6_557 ?
K1 K2 4.422(5) 2_665 ?
K1 S1 3.550(3) 3_647 ?
K1 S1 3.550(3) 5_667 ?
K1 O3 2.948(5) 5_667 ?
K1 O3 2.948(5) 3_647 ?
K1 O4 2.862(6) 7_565 ?
K1 O4 2.862(6) . ?
K1 O5 3.043(6) 5_667 ?
K1 O5 3.043(6) 3_647 ?
K1 O11W 3.051(13) . ?
K1 O12W 2.956(11) 5_667 ?
K2 U1 4.490(3) 5_666 ?
K2 U1 4.490(3) 3_656 ?
K2 K1 4.422(5) 2_664 ?
K2 O2 3.121(6) 5_666 ?
K2 O2 3.121(6) 3_656 ?
K2 O4 2.866(6) 8_765 ?
K2 O4 2.866(6) 2_664 ?
K2 O8A 2.709(13) . ?
K2 O8A 2.709(13) 7_575 ?
K2 O8B 2.760(13) 7_575 ?
K2 O8B 2.760(13) . ?
K2 O10W 3.054(10) 5_666 ?
S1 O3 1.468(5) . ?
S1 O4 1.431(5) . ?
S1 O5 1.474(5) . ?
S1 O6 1.471(5) . ?
S2 O7S 1.486(13) . ?
S2 O8A 1.435(13) . ?
S2 O8B 1.469(13) 5_666 ?
S2 O9 1.550(6) . ?
O2 K2 3.121(6) 3_646 ?
O2 K2 3.121(6) 5_666 ?
O3 K1 2.948(5) 5_667 ?
O4 K2 2.866(6) 2_665 ?
O5 U1 2.364(5) 5_667 ?
O5 K1 3.043(6) 5_667 ?
O6 U1 2.319(5) 6_657 ?
O8A S2 2.185(13) 5_666 ?
O8B S2 1.469(13) 5_666 ?
O9 U1 2.384(5) 6_657 ?
O10W K2 3.054(10) 3_646 ?
O10W K2 3.054(10) 5_666 ?
O12W K1 2.956(11) 5_667 ?
